data_7108456
loop_
_publ_author_name
'Antoine Beziau'
'Stephane A. Baudron'
'Dmitry Pogozhev'
'Audrey Fluck'
'Mir Wais Hosseini'

_publ_section_title
;
 Stepwise construction of grid-type Cu(II)/Cd(II) heterometallic MOFs
 based on an imidazole-appended dipyrrin ligand
;
_journal_coden_Cambridge 0182
_journal_name_full Chem.Commun.
_journal_page_first 10313
_journal_paper_doi 10.1039/c2cc35543d
_journal_volume 48
_journal_year 2012
_chemical_formula_moiety '2(C36 H26 Cu N8), 3(C H Cl3)'
_chemical_formula_sum 'C75 H55 Cl9 Cu2 N16'
_chemical_formula_weight 1626.55
_chemical_name_systematic
;
?
;
_space_group_IT_number 15
_symmetry_cell_setting monoclinic
_symmetry_space_group_name_Hall '-C 2yc'
_symmetry_space_group_name_H-M 'C 1 2/c 1'
_atom_sites_solution_hydrogens geom
_atom_sites_solution_primary direct
_atom_sites_solution_secondary difmap
_audit_creation_method SHELXL-97
_cell_angle_alpha 90.00
_cell_angle_beta 130.2960(10)
_cell_angle_gamma 90.00
_cell_formula_units_Z 4
_cell_length_a 37.4262(12)
_cell_length_b 8.9610(3)
_cell_length_c 28.2529(16)
_cell_measurement_reflns_used 4897
_cell_measurement_temperature 173(2)
_cell_measurement_theta_max 26.84
_cell_measurement_theta_min 2.73
_cell_volume 7227.0(5)
_computing_cell_refinement 'Bruker SAINT'
_computing_data_collection 'Bruker APEX2'
_computing_data_reduction 'Bruker SAINT'
_computing_molecular_graphics 'Bruker SHELXTL'
_computing_publication_material 'Bruker SHELXTL'
_computing_structure_refinement 'SHELXL-97 (Sheldrick, 2008)'
_computing_structure_solution 'SHELXS-97 (Sheldrick, 2008)'
_diffrn_ambient_temperature 173(2)
_diffrn_measured_fraction_theta_full 0.996
_diffrn_measured_fraction_theta_max 0.996
_diffrn_measurement_device_type 'Bruker APEX-II CCD'
_diffrn_measurement_method '\f and \w scans'
_diffrn_radiation_monochromator graphite
_diffrn_radiation_source 'fine-focus sealed tube'
_diffrn_radiation_type MoK\a
_diffrn_radiation_wavelength 0.71073
_diffrn_reflns_av_R_equivalents 0.0320
_diffrn_reflns_av_sigmaI/netI 0.0497
_diffrn_reflns_limit_h_max 48
_diffrn_reflns_limit_h_min -38
_diffrn_reflns_limit_k_max 11
_diffrn_reflns_limit_k_min -8
_diffrn_reflns_limit_l_max 31
_diffrn_reflns_limit_l_min -36
_diffrn_reflns_number 21262
_diffrn_reflns_theta_full 27.51
_diffrn_reflns_theta_max 27.51
_diffrn_reflns_theta_min 1.43
_exptl_absorpt_coefficient_mu 0.978
_exptl_absorpt_correction_T_max 0.9619
_exptl_absorpt_correction_T_min 0.8916
_exptl_absorpt_correction_type multi-scan
_exptl_absorpt_process_details sadabs
_exptl_crystal_colour dark-red
_exptl_crystal_density_diffrn 1.495
_exptl_crystal_density_meas ?
_exptl_crystal_density_method 'not measured'
_exptl_crystal_description plate
_exptl_crystal_F_000 3311
_exptl_crystal_size_max 0.12
_exptl_crystal_size_mid 0.10
_exptl_crystal_size_min 0.04
_refine_diff_density_max 1.477
_refine_diff_density_min -1.485
_refine_diff_density_rms 0.094
_refine_ls_extinction_method none
_refine_ls_goodness_of_fit_ref 1.031
_refine_ls_hydrogen_treatment constr
_refine_ls_matrix_type full
_refine_ls_number_parameters 487
_refine_ls_number_reflns 8279
_refine_ls_number_restraints 0
_refine_ls_restrained_S_all 1.031
_refine_ls_R_factor_all 0.0835
_refine_ls_R_factor_gt 0.0618
_refine_ls_shift/su_max 0.001
_refine_ls_shift/su_mean 0.000
_refine_ls_structure_factor_coef Fsqd
_refine_ls_weighting_details 'calc w=1/[\s^2^(Fo^2^)+(0.0664P)^2^+35.2259P] where P=(Fo^2^+2Fc^2^)/3'
_refine_ls_weighting_scheme calc
_refine_ls_wR_factor_gt 0.1464
_refine_ls_wR_factor_ref 0.1668
_reflns_number_gt 6291
_reflns_number_total 8279
_reflns_threshold_expression >2sigma(I)
_cod_data_source_file c2cc35543d.txt
_cod_data_source_block compound2
_cod_depositor_comments
;
The following automatic conversions were performed:

'_exptl_crystal_density_meas' value 'not measured' was changed to '?'
- the value is perceived as not measured.

Automatic conversion script
Id: cif_fix_values 3008 2015-01-20 13:52:24Z robertas 
;
_cod_original_sg_symbol_H-M 'C2/c '
_cod_database_code 7108456

loop_
_symmetry_equiv_pos_as_xyz
'x, y, z'
'-x, y, -z+1/2'
'x+1/2, y+1/2, z'
'-x+1/2, y+1/2, -z+1/2'
'-x, -y, -z'
'x, -y, z-1/2'
'-x+1/2, -y+1/2, -z'
'x+1/2, -y+1/2, z-1/2'

loop_
_atom_site_label
_atom_site_type_symbol
_atom_site_fract_x
_atom_site_fract_y
_atom_site_fract_z
_atom_site_U_iso_or_equiv
_atom_site_adp_type
_atom_site_occupancy
_atom_site_symmetry_multiplicity
_atom_site_calc_flag
_atom_site_refinement_flags
_atom_site_disorder_assembly
_atom_site_disorder_group
C1 C 0.11996(14) 0.9681(4) 0.22293(18) 0.0317(8) Uani 1 1 d . . .
H1 H 0.0961 1.0349 0.1950 0.038 Uiso 1 1 calc R . .
C2 C 0.13570(14) 0.9394(5) 0.28271(19) 0.0356(9) Uani 1 1 d . . .
H2 H 0.1245 0.9820 0.3010 0.043 Uiso 1 1 calc R . .
C3 C 0.17094(13) 0.8357(4) 0.30869(17) 0.0306(8) Uani 1 1 d . . .
H3 H 0.1886 0.7956 0.3484 0.037 Uiso 1 1 calc R . .
C4 C 0.17532(11) 0.8014(4) 0.26354(15) 0.0230(7) Uani 1 1 d . . .
C5 C 0.20679(11) 0.7004(4) 0.26969(16) 0.0235(7) Uani 1 1 d . . .
C6 C 0.21058(11) 0.6713(4) 0.22465(15) 0.0222(7) Uani 1 1 d . . .
C7 C 0.24195(12) 0.5716(4) 0.22888(17) 0.0268(7) Uani 1 1 d . . .
H7 H 0.2633 0.5086 0.2620 0.032 Uiso 1 1 calc R . .
C8 C 0.23515(13) 0.5850(4) 0.17512(18) 0.0331(8) Uani 1 1 d . . .
H8 H 0.2512 0.5348 0.1650 0.040 Uiso 1 1 calc R . .
C9 C 0.19891(12) 0.6903(4) 0.13839(17) 0.0272(7) Uani 1 1 d . . .
H9 H 0.1870 0.7198 0.0990 0.033 Uiso 1 1 calc R . .
C10 C 0.23781(12) 0.6178(4) 0.32969(16) 0.0239(7) Uani 1 1 d . . .
C11 C 0.21876(13) 0.5068(5) 0.34176(18) 0.0379(10) Uani 1 1 d . . .
H11 H 0.1876 0.4796 0.3112 0.045 Uiso 1 1 calc R . .
C12 C 0.24586(13) 0.4364(5) 0.39895(19) 0.0381(10) Uani 1 1 d . . .
H12 H 0.2331 0.3613 0.4067 0.046 Uiso 1 1 calc R . .
C13 C 0.29207(12) 0.4786(4) 0.44442(16) 0.0256(7) Uani 1 1 d . . .
C14 C 0.31189(12) 0.5853(4) 0.43276(16) 0.0290(8) Uani 1 1 d . . .
H14 H 0.3433 0.6109 0.4633 0.035 Uiso 1 1 calc R . .
C15 C 0.28481(12) 0.6549(4) 0.37515(16) 0.0271(7) Uani 1 1 d . . .
H15 H 0.2982 0.7265 0.3670 0.033 Uiso 1 1 calc R . .
C16 C 0.30199(16) 0.3763(5) 0.5343(2) 0.0440(11) Uani 1 1 d . . .
H16 H 0.2713 0.3907 0.5182 0.053 Uiso 1 1 calc R . .
C17 C 0.37609(19) 0.3169(6) 0.5955(2) 0.0551(8) Uani 1 1 d . . .
H17 H 0.4055 0.2826 0.6297 0.066 Uiso 1 1 calc R . .
C18 C 0.36509(14) 0.3725(5) 0.54415(18) 0.0393(10) Uani 1 1 d . . .
H18 H 0.3855 0.3833 0.5362 0.047 Uiso 1 1 calc R . .
C19 C 0.08576(12) 0.7016(4) 0.02373(16) 0.0252(7) Uani 1 1 d . . .
H19 H 0.1045 0.6194 0.0466 0.030 Uiso 1 1 calc R . .
C20 C 0.04549(13) 0.6959(4) -0.03930(17) 0.0300(8) Uani 1 1 d . . .
H20 H 0.0331 0.6121 -0.0648 0.036 Uiso 1 1 calc R . .
C21 C 0.02792(12) 0.8392(4) -0.05584(16) 0.0273(7) Uani 1 1 d . . .
H21 H 0.0012 0.8706 -0.0947 0.033 Uiso 1 1 calc R . .
C22 C 0.05827(11) 0.9294(4) -0.00251(15) 0.0201(6) Uani 1 1 d . . .
C23 C 0.05556(11) 1.0845(4) 0.00273(15) 0.0211(7) Uani 1 1 d . . .
C24 C 0.08443(11) 1.1651(4) 0.05781(15) 0.0211(7) Uani 1 1 d . . .
C25 C 0.08961(12) 1.3233(4) 0.06491(17) 0.0268(7) Uani 1 1 d . . .
H25 H 0.0725 1.3938 0.0334 0.032 Uiso 1 1 calc R . .
C26 C 0.12464(13) 1.3519(4) 0.12714(17) 0.0285(8) Uani 1 1 d . . .
H26 H 0.1361 1.4451 0.1457 0.034 Uiso 1 1 calc R . .
C27 C 0.13961(12) 1.2133(4) 0.15698(17) 0.0255(7) Uani 1 1 d . . .
H27 H 0.1628 1.2007 0.1996 0.031 Uiso 1 1 calc R . .
C28 C 0.02092(11) 1.1703(4) -0.05502(15) 0.0211(7) Uani 1 1 d . . .
C29 C -0.01131(12) 1.2648(4) -0.06043(17) 0.0258(7) Uani 1 1 d . . .
H29 H -0.0124 1.2687 -0.0285 0.031 Uiso 1 1 calc R . .
C30 C -0.04149(12) 1.3526(4) -0.11252(17) 0.0286(8) Uani 1 1 d . . .
H30 H -0.0630 1.4138 -0.1157 0.034 Uiso 1 1 calc R . .
C31 C -0.03969(11) 1.3496(4) -0.15971(16) 0.0257(7) Uani 1 1 d . . .
C32 C -0.00819(13) 1.2558(4) -0.15550(17) 0.0306(8) Uani 1 1 d . . .
H32 H -0.0069 1.2537 -0.1873 0.037 Uiso 1 1 calc R . .
C33 C 0.02134(13) 1.1655(4) -0.10393(17) 0.0292(8) Uani 1 1 d . . .
H33 H 0.0417 1.1008 -0.1019 0.035 Uiso 1 1 calc R . .
C34 C -0.08721(14) 1.4184(5) -0.27106(19) 0.0399(10) Uani 1 1 d . . .
H34 H -0.0830 1.3297 -0.2840 0.048 Uiso 1 1 calc R . .
C35 C -0.10859(15) 1.6374(5) -0.2706(2) 0.0498(13) Uani 1 1 d . . .
H35 H -0.1224 1.7313 -0.2841 0.060 Uiso 1 1 calc R . .
C36 C -0.08275(14) 1.5881(5) -0.2114(2) 0.0420(10) Uani 1 1 d . . .
H36 H -0.0759 1.6390 -0.1777 0.050 Uiso 1 1 calc R . .
N1 N 0.18376(10) 0.7428(3) 0.16699(13) 0.0234(6) Uani 1 1 d . . .
N2 N 0.14358(10) 0.8871(3) 0.21123(13) 0.0242(6) Uani 1 1 d . . .
N3 N 0.31867(11) 0.4115(4) 0.50459(14) 0.0297(7) Uani 1 1 d . . .
N4 N 0.33651(15) 0.3182(5) 0.59000(18) 0.0551(8) Uani 1 1 d . . .
N5 N 0.09396(9) 0.8398(3) 0.04681(13) 0.0208(6) Uani 1 1 d . . .
N6 N 0.11623(10) 1.1007(3) 0.11635(13) 0.0218(6) Uani 1 1 d . . .
N7 N -0.06873(10) 1.4454(4) -0.21189(15) 0.0312(7) Uani 1 1 d . . .
N8 N -0.11175(12) 1.5318(5) -0.30806(18) 0.0487(10) Uani 1 1 d . . .
Cu1 Cu 0.134569(14) 0.89112(4) 0.135153(18) 0.02054(12) Uani 1 1 d . . .
C37 C 0.1554(2) 0.4266(7) 0.9451(3) 0.0621(14) Uani 1 1 d . . .
H37 H 0.1501 0.4988 0.9150 0.075 Uiso 1 1 calc R A 1
Cl1A Cl 0.19576(12) 0.5072(3) 1.02158(10) 0.0937(11) Uani 0.720(5) 1 d P B 1
Cl2A Cl 0.17871(19) 0.2726(4) 0.94165(18) 0.142(2) Uani 0.720(5) 1 d P B 1
Cl3A Cl 0.10421(10) 0.3980(5) 0.9297(2) 0.1240(15) Uani 0.720(5) 1 d P B 1
Cl3B Cl 0.1226(3) 0.2319(7) 0.9025(3) 0.088(2) Uani 0.280(5) 1 d P B 2
Cl1B Cl 0.1366(6) 0.4518(11) 0.9821(6) 0.180(8) Uani 0.280(5) 1 d P B 2
Cl2B Cl 0.2090(3) 0.3701(18) 0.9849(8) 0.221(11) Uani 0.280(5) 1 d P B 2
C38 C -0.0205(3) 0.7923(12) 0.7285(4) 0.054(3) Uani 0.50 1 d P . .
Cl4 Cl 0.0000 0.6281(3) 0.7500 0.204(3) Uani 1 2 d S . .
Cl5 Cl -0.01770(9) 0.9027(3) 0.78058(12) 0.1203(9) Uani 1 1 d . . .

loop_
_atom_site_aniso_label
_atom_site_aniso_U_11
_atom_site_aniso_U_22
_atom_site_aniso_U_33
_atom_site_aniso_U_23
_atom_site_aniso_U_13
_atom_site_aniso_U_12
C1 0.037(2) 0.030(2) 0.036(2) 0.0064(16) 0.0267(18) 0.0076(16)
C2 0.046(2) 0.037(2) 0.037(2) 0.0021(18) 0.033(2) 0.0045(18)
C3 0.038(2) 0.0316(19) 0.0232(18) 0.0054(15) 0.0204(17) 0.0004(16)
C4 0.0247(16) 0.0218(16) 0.0175(15) 0.0024(13) 0.0114(14) -0.0017(13)
C5 0.0201(15) 0.0217(17) 0.0211(16) 0.0035(13) 0.0099(14) -0.0024(13)
C6 0.0212(15) 0.0191(15) 0.0193(16) 0.0037(13) 0.0100(13) 0.0006(13)
C7 0.0236(16) 0.0225(17) 0.0249(17) 0.0061(14) 0.0114(15) 0.0076(13)
C8 0.0345(19) 0.035(2) 0.032(2) 0.0048(17) 0.0221(17) 0.0107(16)
C9 0.0311(18) 0.0271(18) 0.0234(17) 0.0046(15) 0.0176(15) 0.0070(15)
C10 0.0236(16) 0.0243(17) 0.0194(16) 0.0045(14) 0.0118(14) 0.0025(13)
C11 0.0236(18) 0.040(2) 0.029(2) 0.0136(17) 0.0074(16) -0.0042(16)
C12 0.0312(19) 0.039(2) 0.033(2) 0.0156(18) 0.0157(18) -0.0022(17)
C13 0.0265(17) 0.0277(18) 0.0188(16) 0.0067(14) 0.0130(14) 0.0079(14)
C14 0.0202(16) 0.041(2) 0.0201(17) 0.0033(15) 0.0107(14) 0.0007(15)
C15 0.0245(16) 0.0308(19) 0.0217(17) 0.0041(15) 0.0130(15) -0.0028(14)
C16 0.043(2) 0.054(3) 0.036(2) 0.021(2) 0.026(2) 0.012(2)
C17 0.0587(19) 0.059(2) 0.0334(15) 0.0185(15) 0.0234(15) 0.0156(17)
C18 0.0300(19) 0.048(3) 0.028(2) 0.0114(18) 0.0134(17) 0.0102(18)
C19 0.0298(17) 0.0155(15) 0.0259(17) 0.0023(13) 0.0160(15) 0.0018(13)
C20 0.0349(19) 0.0208(17) 0.0247(18) -0.0042(14) 0.0150(16) -0.0046(15)
C21 0.0265(17) 0.0253(18) 0.0183(16) 0.0010(14) 0.0092(14) -0.0018(14)
C22 0.0232(15) 0.0183(15) 0.0163(15) 0.0034(12) 0.0117(13) 0.0015(12)
C23 0.0213(15) 0.0207(16) 0.0214(16) 0.0062(13) 0.0138(14) 0.0031(12)
C24 0.0225(15) 0.0171(15) 0.0231(16) 0.0060(13) 0.0145(14) 0.0042(12)
C25 0.0311(18) 0.0143(15) 0.0281(18) 0.0032(14) 0.0160(16) 0.0017(14)
C26 0.0333(19) 0.0165(16) 0.0312(19) -0.0029(14) 0.0189(17) -0.0022(14)
C27 0.0264(16) 0.0206(17) 0.0232(17) -0.0016(14) 0.0133(14) 0.0009(13)
C28 0.0198(15) 0.0162(15) 0.0214(16) 0.0058(13) 0.0107(13) 0.0027(12)
C29 0.0263(17) 0.0258(18) 0.0250(17) 0.0048(14) 0.0164(15) 0.0042(14)
C30 0.0230(16) 0.0286(19) 0.0301(19) 0.0071(15) 0.0153(15) 0.0071(14)
C31 0.0208(16) 0.0209(16) 0.0227(17) 0.0072(14) 0.0084(14) 0.0013(13)
C32 0.038(2) 0.033(2) 0.0248(18) 0.0086(15) 0.0219(17) 0.0060(16)
C33 0.0322(18) 0.0258(18) 0.0307(19) 0.0086(15) 0.0208(17) 0.0095(15)
C34 0.036(2) 0.041(2) 0.029(2) 0.0129(18) 0.0148(18) 0.0003(18)
C35 0.030(2) 0.035(2) 0.062(3) 0.029(2) 0.020(2) 0.0068(18)
C36 0.031(2) 0.031(2) 0.050(3) 0.0167(19) 0.020(2) 0.0084(17)
N1 0.0236(14) 0.0225(14) 0.0202(14) 0.0049(11) 0.0125(12) 0.0048(11)
N2 0.0273(14) 0.0229(14) 0.0219(14) 0.0044(12) 0.0157(13) 0.0054(12)
N3 0.0313(16) 0.0324(17) 0.0207(15) 0.0101(13) 0.0146(13) 0.0093(13)
N4 0.0587(19) 0.059(2) 0.0334(15) 0.0185(15) 0.0234(15) 0.0156(17)
N5 0.0239(13) 0.0147(13) 0.0212(14) 0.0026(11) 0.0134(12) 0.0017(11)
N6 0.0244(13) 0.0182(14) 0.0188(13) 0.0016(11) 0.0123(12) 0.0023(11)
N7 0.0280(15) 0.0264(16) 0.0282(16) 0.0122(13) 0.0132(14) 0.0032(13)
N8 0.0303(17) 0.052(2) 0.041(2) 0.0302(19) 0.0128(16) 0.0039(16)
Cu1 0.0230(2) 0.0168(2) 0.0170(2) 0.00382(16) 0.01084(17) 0.00431(16)
C37 0.073(4) 0.071(4) 0.056(3) 0.005(3) 0.048(3) 0.001(3)
Cl1A 0.120(2) 0.0903(18) 0.0454(12) -0.0138(11) 0.0422(13) -0.0385(16)
Cl2A 0.289(6) 0.103(2) 0.130(3) 0.057(2) 0.178(4) 0.107(3)
Cl3A 0.0759(17) 0.166(3) 0.140(3) 0.033(3) 0.074(2) -0.0185(19)
Cl3B 0.118(6) 0.078(4) 0.085(4) 0.013(3) 0.074(4) -0.006(4)
Cl1B 0.37(2) 0.115(7) 0.182(12) 0.054(8) 0.236(16) 0.120(11)
Cl2B 0.065(5) 0.247(17) 0.262(17) 0.144(15) 0.065(7) -0.015(7)
C38 0.036(4) 0.074(7) 0.040(5) 0.007(5) 0.019(4) 0.018(5)
Cl4 0.098(2) 0.0573(16) 0.455(8) 0.000 0.178(4) 0.000
Cl5 0.1350(18) 0.152(2) 0.1332(18) -0.0809(16) 0.1133(17) -0.0654(15)

loop_
_atom_type_symbol
_atom_type_description
_atom_type_scat_dispersion_real
_atom_type_scat_dispersion_imag
_atom_type_scat_source
C C 0.0030 0.0020 'International Tables Vol C Tables 4.2.6.8 and 6.1.1.4'
H H 0.0000 0.0000 'International Tables Vol C Tables 4.2.6.8 and 6.1.1.4'
N N 0.0060 0.0030 'International Tables Vol C Tables 4.2.6.8 and 6.1.1.4'
Cl Cl 0.1480 0.1590 'International Tables Vol C Tables 4.2.6.8 and 6.1.1.4'
Cu Cu 0.3200 1.2650 'International Tables Vol C Tables 4.2.6.8 and 6.1.1.4'

loop_
_geom_angle_atom_site_label_1
_geom_angle_atom_site_label_2
_geom_angle_atom_site_label_3
_geom_angle
_geom_angle_site_symmetry_1
_geom_angle_site_symmetry_3
N2 C1 C2 111.5(3) . .
N2 C1 H1 124.3 . .
C2 C1 H1 124.3 . .
C3 C2 C1 106.1(3) . .
C3 C2 H2 127.0 . .
C1 C2 H2 127.0 . .
C2 C3 C4 107.1(3) . .
C2 C3 H3 126.4 . .
C4 C3 H3 126.4 . .
N2 C4 C5 124.2(3) . .
N2 C4 C3 108.7(3) . .
C5 C4 C3 127.1(3) . .
C6 C5 C4 125.5(3) . .
C6 C5 C10 118.8(3) . .
C4 C5 C10 115.8(3) . .
C5 C6 N1 123.9(3) . .
C5 C6 C7 127.5(3) . .
N1 C6 C7 108.6(3) . .
C8 C7 C6 107.5(3) . .
C8 C7 H7 126.2 . .
C6 C7 H7 126.2 . .
C7 C8 C9 105.9(3) . .
C7 C8 H8 127.0 . .
C9 C8 H8 127.0 . .
N1 C9 C8 111.9(3) . .
N1 C9 H9 124.1 . .
C8 C9 H9 124.1 . .
C11 C10 C15 119.2(3) . .
C11 C10 C5 119.2(3) . .
C15 C10 C5 121.4(3) . .
C12 C11 C10 120.5(3) . .
C12 C11 H11 119.7 . .
C10 C11 H11 119.7 . .
C13 C12 C11 119.4(4) . .
C13 C12 H12 120.3 . .
C11 C12 H12 120.3 . .
C14 C13 C12 120.8(3) . .
C14 C13 N3 120.5(3) . .
C12 C13 N3 118.6(3) . .
C13 C14 C15 119.7(3) . .
C13 C14 H14 120.2 . .
C15 C14 H14 120.2 . .
C14 C15 C10 120.2(3) . .
C14 C15 H15 119.9 . .
C10 C15 H15 119.9 . .
N4 C16 N3 109.6(4) . .
N4 C16 H16 125.2 . .
N3 C16 H16 125.2 . .
C18 C17 N4 108.8(4) . .
C18 C17 H17 125.6 . .
N4 C17 H17 125.6 . .
C17 C18 N3 108.8(4) . .
C17 C18 H18 125.6 . .
N3 C18 H18 125.6 . .
N5 C19 C20 111.8(3) . .
N5 C19 H19 124.1 . .
C20 C19 H19 124.1 . .
C21 C20 C19 106.3(3) . .
C21 C20 H20 126.8 . .
C19 C20 H20 126.8 . .
C20 C21 C22 107.0(3) . .
C20 C21 H21 126.5 . .
C22 C21 H21 126.5 . .
N5 C22 C23 123.3(3) . .
N5 C22 C21 108.9(3) . .
C23 C22 C21 127.8(3) . .
C24 C23 C22 124.9(3) . .
C24 C23 C28 117.2(3) . .
C22 C23 C28 117.8(3) . .
C23 C24 N6 124.3(3) . .
C23 C24 C25 127.5(3) . .
N6 C24 C25 108.1(3) . .
C26 C25 C24 107.2(3) . .
C26 C25 H25 126.4 . .
C24 C25 H25 126.4 . .
C25 C26 C27 106.5(3) . .
C25 C26 H26 126.8 . .
C27 C26 H26 126.8 . .
N6 C27 C26 111.5(3) . .
N6 C27 H27 124.3 . .
C26 C27 H27 124.3 . .
C33 C28 C29 118.2(3) . .
C33 C28 C23 120.9(3) . .
C29 C28 C23 120.8(3) . .
C30 C29 C28 120.9(3) . .
C30 C29 H29 119.5 . .
C28 C29 H29 119.5 . .
C31 C30 C29 120.1(3) . .
C31 C30 H30 120.0 . .
C29 C30 H30 120.0 . .
C30 C31 C32 119.9(3) . .
C30 C31 N7 120.6(3) . .
C32 C31 N7 119.5(3) . .
C33 C32 C31 120.0(3) . .
C33 C32 H32 120.0 . .
C31 C32 H32 120.0 . .
C32 C33 C28 120.8(3) . .
C32 C33 H33 119.6 . .
C28 C33 H33 119.6 . .
N8 C34 N7 112.3(4) . .
N8 C34 H34 123.8 . .
N7 C34 H34 123.8 . .
C36 C35 N8 111.4(4) . .
C36 C35 H35 124.3 . .
N8 C35 H35 124.3 . .
C35 C36 N7 105.2(4) . .
C35 C36 H36 127.4 . .
N7 C36 H36 127.4 . .
C9 N1 C6 106.1(3) . .
C9 N1 Cu1 127.0(2) . .
C6 N1 Cu1 126.9(2) . .
C1 N2 C4 106.6(3) . .
C1 N2 Cu1 126.2(2) . .
C4 N2 Cu1 127.2(2) . .
C16 N3 C18 106.4(3) . .
C16 N3 C13 125.6(3) . .
C18 N3 C13 128.0(3) . .
C16 N4 C17 106.5(4) . .
C19 N5 C22 106.0(3) . .
C19 N5 Cu1 125.6(2) . .
C22 N5 Cu1 125.9(2) . .
C27 N6 C24 106.8(3) . .
C27 N6 Cu1 124.8(2) . .
C24 N6 Cu1 127.0(2) . .
C34 N7 C36 106.4(3) . .
C34 N7 C31 127.6(3) . .
C36 N7 C31 126.0(4) . .
C34 N8 C35 104.7(4) . .
N2 Cu1 N6 95.59(12) . .
N2 Cu1 N1 92.32(12) . .
N6 Cu1 N1 147.15(12) . .
N2 Cu1 N5 146.97(12) . .
N6 Cu1 N5 91.87(11) . .
N1 Cu1 N5 98.64(12) . .
Cl1B C37 Cl2B 117.2(9) . .
Cl1B C37 Cl2A 128.2(5) . .
Cl2B C37 Cl2A 47.5(7) . .
Cl1B C37 Cl3A 44.6(6) . .
Cl2B C37 Cl3A 145.1(5) . .
Cl2A C37 Cl3A 114.1(4) . .
Cl1B C37 Cl1A 62.9(7) . .
Cl2B C37 Cl1A 65.9(8) . .
Cl2A C37 Cl1A 109.7(4) . .
Cl3A C37 Cl1A 107.5(3) . .
Cl1B C37 Cl3B 99.0(7) . .
Cl2B C37 Cl3B 98.4(8) . .
Cl2A C37 Cl3B 52.4(3) . .
Cl3A C37 Cl3B 64.2(3) . .
Cl1A C37 Cl3B 140.7(4) . .
Cl1B C37 H37 122.7 . .
Cl2B C37 H37 105.9 . .
Cl2A C37 H37 108.5 . .
Cl3A C37 H37 108.5 . .
Cl1A C37 H37 108.5 . .
Cl3B C37 H37 110.5 . .
C38 C38 Cl4 68.0(4) 2_556 .
C38 C38 Cl5 78.5(8) 2_556 .
Cl4 C38 Cl5 117.3(6) . .
C38 C38 Cl5 63.3(7) 2_556 2_556
Cl4 C38 Cl5 108.5(5) . 2_556
Cl5 C38 Cl5 100.5(6) . 2_556
C38 Cl4 C38 44.0(7) 2_556 .
C38 Cl5 C38 38.2(5) . 2_556

loop_
_geom_bond_atom_site_label_1
_geom_bond_atom_site_label_2
_geom_bond_distance
_geom_bond_site_symmetry_2
C1 N2 1.340(5) .
C1 C2 1.406(5) .
C1 H1 0.9300 .
C2 C3 1.374(6) .
C2 H2 0.9300 .
C3 C4 1.421(5) .
C3 H3 0.9300 .
C4 N2 1.384(4) .
C4 C5 1.404(5) .
C5 C6 1.393(5) .
C5 C10 1.491(5) .
C6 N1 1.399(4) .
C6 C7 1.417(5) .
C7 C8 1.374(5) .
C7 H7 0.9300 .
C8 C9 1.410(5) .
C8 H8 0.9300 .
C9 N1 1.337(4) .
C9 H9 0.9300 .
C10 C11 1.388(5) .
C10 C15 1.390(5) .
C11 C12 1.385(5) .
C11 H11 0.9300 .
C12 C13 1.382(5) .
C12 H12 0.9300 .
C13 C14 1.375(5) .
C13 N3 1.433(4) .
C14 C15 1.390(5) .
C14 H14 0.9300 .
C15 H15 0.9300 .
C16 N4 1.337(5) .
C16 N3 1.368(5) .
C16 H16 0.9300 .
C17 C18 1.323(6) .
C17 N4 1.386(7) .
C17 H17 0.9300 .
C18 N3 1.370(5) .
C18 H18 0.9300 .
C19 N5 1.340(4) .
C19 C20 1.405(5) .
C19 H19 0.9300 .
C20 C21 1.380(5) .
C20 H20 0.9300 .
C21 C22 1.414(5) .
C21 H21 0.9300 .
C22 N5 1.401(4) .
C22 C23 1.408(5) .
C23 C24 1.391(5) .
C23 C28 1.482(4) .
C24 N6 1.392(4) .
C24 C25 1.427(5) .
C25 C26 1.376(5) .
C25 H25 0.9300 .
C26 C27 1.399(5) .
C26 H26 0.9300 .
C27 N6 1.342(4) .
C27 H27 0.9300 .
C28 C33 1.393(5) .
C28 C29 1.400(5) .
C29 C30 1.382(5) .
C29 H29 0.9300 .
C30 C31 1.378(5) .
C30 H30 0.9300 .
C31 C32 1.389(5) .
C31 N7 1.421(4) .
C32 C33 1.385(5) .
C32 H32 0.9300 .
C33 H33 0.9300 .
C34 N8 1.314(5) .
C34 N7 1.355(5) .
C34 H34 0.9300 .
C35 C36 1.355(6) .
C35 N8 1.366(7) .
C35 H35 0.9300 .
C36 N7 1.386(5) .
C36 H36 0.9300 .
N1 Cu1 1.955(3) .
N2 Cu1 1.949(3) .
N5 Cu1 1.961(3) .
N6 Cu1 1.952(3) .
C37 Cl1B 1.611(10) .
C37 Cl2B 1.621(12) .
C37 Cl2A 1.668(6) .
C37 Cl3A 1.689(6) .
C37 Cl1A 1.804(6) .
C37 Cl3B 2.021(9) .
C37 H37 0.9800 .
C38 C38 1.189(18) 2_556
C38 Cl4 1.587(11) .
C38 Cl5 1.720(11) .
C38 Cl5 1.886(11) 2_556
Cl4 C38 1.587(11) 2_556
Cl5 C38 1.886(11) 2_556
